data_4036491
loop_
_publ_author_name
'De Rosa, Michael'
'Arnold, David'
'Hartline, Douglas'
'Truong, Linda'
'Verner, Roman'
'Wang, Tianwei'
'Westin, Christian'

_publ_section_title
;
 Effect of Bronsted Acids and Bases, and Lewis Acid (Sn(2+)) on the
 Regiochemistry of the Reaction of Amines with
 Trifluoromethyl-\b-diketones: Reaction of 3-Aminopyrrole to Selectively
 Produce Regioisomeric 1H-Pyrrolo[3,2-b]pyridines.
;
_journal_issue 24
_journal_name_full 'The Journal of organic chemistry'
_journal_page_first 12288
_journal_page_last 12299
_journal_paper_doi 10.1021/acs.joc.5b02192
_journal_volume 80
_journal_year 2015
_chemical_formula_moiety '4(C14 H9 F3 N2)'
_chemical_formula_sum 'C14 H9 F3 N2'
_chemical_formula_weight 262.23
_chemical_name_common 5-Methyl-7-(trifluoromethyl)-1H-pyrrolo[3,2-b]pyridine_(6b
_chemical_name_systematic 6B
_space_group_IT_number 14
_space_group_name_Hall '-P 2ybc'
_space_group_name_H-M_alt 'P 1 21/c 1'
_symmetry_cell_setting monoclinic
_symmetry_space_group_name_H-M 'P 1 21/c 1'
_atom_sites_solution_hydrogens geom
_atom_sites_solution_primary direct
_atom_sites_solution_secondary difmap
_audit_creation_method SHELXL-97
_cell_angle_alpha 90.00
_cell_angle_beta 91.127(9)
_cell_angle_gamma 90.00
_cell_formula_units_Z 16
_cell_length_a 20.570(7)
_cell_length_b 15.208(5)
_cell_length_c 16.160(5)
_cell_measurement_reflns_used 2686
_cell_measurement_temperature 298(2)
_cell_measurement_theta_max 27.783
_cell_measurement_theta_min 2.383
_cell_volume 5054(3)
_computing_cell_refinement 'Bruker SMART'
_computing_data_collection 'Bruker SMART'
_computing_data_reduction 'Bruker SAINT'
_computing_molecular_graphics 'Bruker SHELXTL'
_computing_publication_material 'Bruker SHELXTL'
_computing_structure_refinement 'SHELXL-97 (Sheldrick, 1997)'
_computing_structure_solution 'SHELXS-97 (Sheldrick, 1990)'
_diffrn_ambient_temperature 298(2)
_diffrn_measured_fraction_theta_full 0.981
_diffrn_measured_fraction_theta_max 0.981
_diffrn_measurement_device_type 'CCD area detector'
_diffrn_measurement_method 'phi and omega scans'
_diffrn_radiation_monochromator graphite
_diffrn_radiation_source 'fine-focus sealed tube'
_diffrn_radiation_type MoK\a
_diffrn_radiation_wavelength 0.71073
_diffrn_reflns_av_R_equivalents 0.0856
_diffrn_reflns_av_sigmaI/netI 0.1226
_diffrn_reflns_limit_h_max 27
_diffrn_reflns_limit_h_min -20
_diffrn_reflns_limit_k_max 20
_diffrn_reflns_limit_k_min -20
_diffrn_reflns_limit_l_max 21
_diffrn_reflns_limit_l_min -21
_diffrn_reflns_number 39303
_diffrn_reflns_theta_full 28.42
_diffrn_reflns_theta_max 28.42
_diffrn_reflns_theta_min 1.67
_exptl_absorpt_coefficient_mu 0.114
_exptl_absorpt_correction_T_max 0.9887
_exptl_absorpt_correction_T_min 0.9775
_exptl_absorpt_correction_type multi-scan
_exptl_absorpt_process_details SADABS
_exptl_crystal_colour colorless
_exptl_crystal_density_diffrn 1.378
_exptl_crystal_density_method 'not measured'
_exptl_crystal_description block
_exptl_crystal_F_000 2144
_exptl_crystal_size_max 0.20
_exptl_crystal_size_mid 0.17
_exptl_crystal_size_min 0.10
_refine_diff_density_max 0.243
_refine_diff_density_min -0.258
_refine_diff_density_rms 0.055
_refine_ls_extinction_coef 0.0038(6)
_refine_ls_extinction_expression Fc^*^=kFc[1+0.001xFc^2^\l^3^/sin(2\q)]^-1/4^
_refine_ls_extinction_method SHELXL
_refine_ls_goodness_of_fit_ref 1.042
_refine_ls_hydrogen_treatment mixed
_refine_ls_matrix_type full
_refine_ls_number_parameters 775
_refine_ls_number_reflns 12482
_refine_ls_number_restraints 0
_refine_ls_restrained_S_all 1.042
_refine_ls_R_factor_all 0.2221
_refine_ls_R_factor_gt 0.1010
_refine_ls_shift/su_max 0.049
_refine_ls_shift/su_mean 0.002
_refine_ls_structure_factor_coef Fsqd
_refine_ls_weighting_details 'calc w=1/[\s^2^(Fo^2^)+(0.0991P)^2^+0.2023P] where P=(Fo^2^+2Fc^2^)/3'
_refine_ls_weighting_scheme calc
_refine_ls_wR_factor_gt 0.2003
_refine_ls_wR_factor_ref 0.2520
_reflns_number_gt 5202
_reflns_number_total 12482
_reflns_threshold_expression >2sigma(I)
_cod_data_source_file jo5b02192_si_002.cif
_cod_data_source_block mxd18m
_cod_depositor_comments
;
The following automatic conversions were performed:

data item '_symmetry_cell_setting' value 'Monoclinic' was changed to
'monoclinic' in accordance with the
/home/saulius/struct/COD-crude-data/automatic-downloads/DataCite-retrospective/ACS/depositions/lib/dictionaries/cif_core.dic
dictionary named 'cif_core.dic' version 2.4.2 last updated on
2011-04-26.

Automatic conversion script
Id: cif_fix_values 6909 2019-04-08 15:41:33Z antanas 
;
_cod_original_sg_symbol_H-M P2(1)/c
_cod_database_code 4036491

loop_
_symmetry_equiv_pos_as_xyz
'x, y, z'
'-x, y+1/2, -z+1/2'
'-x, -y, -z'
'x, -y-1/2, z-1/2'

loop_
_atom_site_label
_atom_site_type_symbol
_atom_site_fract_x
_atom_site_fract_y
_atom_site_fract_z
_atom_site_U_iso_or_equiv
_atom_site_adp_type
_atom_site_occupancy
_atom_site_symmetry_multiplicity
_atom_site_calc_flag
_atom_site_refinement_flags
_atom_site_disorder_assembly
_atom_site_disorder_group
C1 C -0.0487(2) 0.2557(3) 0.2865(3) 0.0694(13) Uani 1 1 d . . .
H1 H -0.0596 0.2028 0.3114 0.083 Uiso 1 1 calc R . .
C2 C 0.0056(2) 0.2690(3) 0.2436(3) 0.0631(12) Uani 1 1 d . . .
H2 H 0.0382 0.2282 0.2338 0.076 Uiso 1 1 calc R . .
C3 C 0.00363(16) 0.3575(2) 0.2161(2) 0.0423(9) Uani 1 1 d . A .
C4 C -0.05477(16) 0.3937(2) 0.2454(2) 0.0428(9) Uani 1 1 d . . .
C5 C -0.07005(17) 0.4807(2) 0.2262(3) 0.0517(10) Uani 1 1 d . A .
C6 C -0.1304(3) 0.5225(4) 0.2572(5) 0.0889(19) Uani 1 1 d . . .
C7 C -0.02741(17) 0.5253(2) 0.1771(2) 0.0498(10) Uani 1 1 d . . .
H7 H -0.0367 0.5830 0.1619 0.060 Uiso 1 1 calc R A .
C8 C 0.02987(16) 0.4860(2) 0.1492(2) 0.0405(9) Uani 1 1 d . A .
C9 C 0.07464(17) 0.5342(2) 0.0950(2) 0.0431(9) Uani 1 1 d . . .
C10 C 0.0500(2) 0.5904(2) 0.0335(3) 0.0542(10) Uani 1 1 d . A .
H10 H 0.0054 0.5993 0.0284 0.065 Uiso 1 1 calc R . .
C11 C 0.0910(2) 0.6326(3) -0.0196(3) 0.0654(12) Uani 1 1 d . . .
H11 H 0.0737 0.6694 -0.0604 0.078 Uiso 1 1 calc R A .
C12 C 0.1571(3) 0.6213(3) -0.0132(3) 0.0785(15) Uani 1 1 d . A .
H12 H 0.1847 0.6496 -0.0495 0.094 Uiso 1 1 calc R . .
C13 C 0.1817(2) 0.5674(3) 0.0481(4) 0.0789(15) Uani 1 1 d . . .
H13 H 0.2264 0.5595 0.0532 0.095 Uiso 1 1 calc R A .
C14 C 0.14144(18) 0.5248(3) 0.1021(3) 0.0607(12) Uani 1 1 d . A .
H14 H 0.1593 0.4895 0.1436 0.073 Uiso 1 1 calc R . .
C15 C 0.5473(2) 0.7103(3) 0.3117(3) 0.0652(12) Uani 1 1 d . . .
H15 H 0.5564 0.7589 0.3448 0.078 Uiso 1 1 calc R . .
C16 C 0.4908(2) 0.6975(3) 0.2694(3) 0.0643(12) Uani 1 1 d . . .
H16 H 0.4549 0.7348 0.2677 0.077 Uiso 1 1 calc R . .
C17 C 0.49702(16) 0.6153(2) 0.2278(2) 0.0439(9) Uani 1 1 d . A .
C18 C 0.56004(16) 0.5830(2) 0.2473(2) 0.0438(9) Uani 1 1 d . . .
C19 C 0.57844(17) 0.5030(3) 0.2139(3) 0.0521(10) Uani 1 1 d . A .
C20 C 0.6441(3) 0.4640(4) 0.2302(5) 0.0877(18) Uani 1 1 d . . .
C21 C 0.53359(18) 0.4608(2) 0.1641(2) 0.0503(10) Uani 1 1 d . . .
H21 H 0.5446 0.4071 0.1406 0.060 Uiso 1 1 calc R A .
C22 C 0.47204(16) 0.4955(2) 0.1476(2) 0.0406(9) Uani 1 1 d . A .
C23 C 0.42469(17) 0.4486(2) 0.0928(2) 0.0422(9) Uani 1 1 d . . .
C24 C 0.4457(2) 0.4017(3) 0.0248(2) 0.0540(10) Uani 1 1 d . A .
H24 H 0.4898 0.4000 0.0134 0.065 Uiso 1 1 calc R . .
C25 C 0.4024(3) 0.3576(3) -0.0263(3) 0.0742(13) Uani 1 1 d . . .
H25 H 0.4172 0.3267 -0.0718 0.089 Uiso 1 1 calc R A .
C26 C 0.3372(2) 0.3597(3) -0.0098(4) 0.0824(15) Uani 1 1 d . A .
H26 H 0.3079 0.3305 -0.0446 0.099 Uiso 1 1 calc R . .
C27 C 0.3152(2) 0.4044(3) 0.0577(4) 0.0771(15) Uani 1 1 d . . .
H27 H 0.2710 0.4050 0.0691 0.093 Uiso 1 1 calc R A .
C28 C 0.35886(18) 0.4486(2) 0.1089(3) 0.0583(11) Uani 1 1 d . A .
H28 H 0.3438 0.4787 0.1548 0.070 Uiso 1 1 calc R . .
C29 C 0.1971(2) 0.2932(3) 0.2291(3) 0.0611(11) Uani 1 1 d . . .
H29 H 0.1855 0.3225 0.2772 0.073 Uiso 1 1 calc R . .
C30 C 0.2507(2) 0.2442(3) 0.2227(2) 0.0590(11) Uani 1 1 d . . .
H30 H 0.2822 0.2338 0.2636 0.071 Uiso 1 1 calc R . .
C31 C 0.24940(16) 0.2112(2) 0.1403(2) 0.0411(9) Uani 1 1 d . A .
C32 C 0.19245(16) 0.2445(2) 0.1016(2) 0.0408(9) Uani 1 1 d . . .
C33 C 0.17897(18) 0.2228(3) 0.0201(2) 0.0512(10) Uani 1 1 d . A .
C34 C 0.1186(3) 0.2541(5) -0.0229(3) 0.0785(16) Uani 1 1 d . . .
C35 C 0.22403(19) 0.1702(3) -0.0188(2) 0.0592(11) Uani 1 1 d . . .
H35 H 0.2164 0.1536 -0.0735 0.071 Uiso 1 1 calc R A .
C36 C 0.28038(17) 0.1416(2) 0.0218(2) 0.0474(10) Uani 1 1 d . A .
C37 C 0.3300(2) 0.0913(3) -0.0222(3) 0.0619(12) Uani 1 1 d . . .
C38 C 0.3633(2) 0.0234(3) 0.0164(3) 0.0785(14) Uani 1 1 d . A .
H38 H 0.3530 0.0081 0.0702 0.094 Uiso 1 1 calc R . .
C39 C 0.4117(3) -0.0223(4) -0.0233(5) 0.113(2) Uani 1 1 d . . .
H39 H 0.4336 -0.0680 0.0035 0.135 Uiso 1 1 calc R A .
C40 C 0.4269(4) 0.0004(6) -0.1026(6) 0.149(3) Uani 1 1 d . A .
H40 H 0.4601 -0.0288 -0.1294 0.179 Uiso 1 1 calc R . .
C41 C 0.3934(4) 0.0660(6) -0.1424(4) 0.150(3) Uani 1 1 d . . .
H41 H 0.4031 0.0804 -0.1967 0.180 Uiso 1 1 calc R A .
C42 C 0.3456(3) 0.1104(4) -0.1022(3) 0.105(2) Uani 1 1 d . A .
H42 H 0.3231 0.1548 -0.1300 0.127 Uiso 1 1 calc R . .
C43 C 0.2915(2) 0.6670(3) 0.2435(3) 0.0658(12) Uani 1 1 d . . .
H43 H 0.3009 0.6343 0.2909 0.079 Uiso 1 1 calc R . .
C44 C 0.2370(2) 0.7154(3) 0.2316(3) 0.0655(12) Uani 1 1 d . . .
H44 H 0.2033 0.7222 0.2684 0.079 Uiso 1 1 calc R . .
C45 C 0.24132(17) 0.7539(2) 0.1521(2) 0.0452(9) Uani 1 1 d . A .
C46 C 0.30155(17) 0.7261(2) 0.1194(2) 0.0433(9) Uani 1 1 d . . .
C47 C 0.31845(17) 0.7526(2) 0.0415(2) 0.0481(10) Uani 1 1 d . A .
C48 C 0.3806(2) 0.7234(3) 0.0043(3) 0.0698(13) Uani 1 1 d . . .
C49 C 0.27464(19) 0.8053(3) -0.0014(2) 0.0546(10) Uani 1 1 d . . .
H49 H 0.2844 0.8239 -0.0546 0.066 Uiso 1 1 calc R A .
C50 C 0.21521(18) 0.8312(2) 0.0340(2) 0.0482(10) Uani 1 1 d . A .
C51 C 0.1679(2) 0.8819(3) -0.0158(3) 0.0565(11) Uani 1 1 d . . .
C52 C 0.1875(3) 0.9379(3) -0.0785(3) 0.0789(14) Uani 1 1 d . A .
H52 H 0.2315 0.9458 -0.0879 0.095 Uiso 1 1 calc R . .
C53 C 0.1417(3) 0.9819(4) -0.1272(4) 0.106(2) Uani 1 1 d . . .
H53 H 0.1558 1.0184 -0.1694 0.128 Uiso 1 1 calc R A .
C54 C 0.0777(4) 0.9733(4) -0.1149(4) 0.116(2) Uani 1 1 d . A .
H54 H 0.0481 1.0052 -0.1471 0.139 Uiso 1 1 calc R . .
C55 C 0.0559(3) 0.9169(4) -0.0543(4) 0.1054(19) Uani 1 1 d . . .
H55 H 0.0116 0.9093 -0.0466 0.126 Uiso 1 1 calc R A .
C56 C 0.1014(2) 0.8713(3) -0.0048(3) 0.0763(14) Uani 1 1 d . A .
H56 H 0.0869 0.8334 0.0361 0.092 Uiso 1 1 calc R . .
F1 F -0.1284(7) 0.5268(13) 0.3384(6) 0.201(6) Uani 0.688(12) 1 d P A 1
F2 F -0.1754(4) 0.4717(5) 0.2725(11) 0.164(6) Uani 0.688(12) 1 d P A 1
F1B F -0.1158(7) 0.5910(11) 0.300(2) 0.141(11) Uani 0.312(12) 1 d P A 2
F3B F -0.1809(7) 0.4965(18) 0.212(2) 0.151(10) Uani 0.312(12) 1 d P A 2
F3 F -0.1469(4) 0.5907(6) 0.2191(7) 0.225(4) Uani 1 1 d . A 1
F4 F 0.6867(5) 0.5211(8) 0.2568(12) 0.140(7) Uani 0.688(12) 1 d P A 1
F5 F 0.6390(4) 0.4043(9) 0.2939(8) 0.156(4) Uani 0.688(12) 1 d P A 1
F6 F 0.6685(4) 0.4229(9) 0.1699(8) 0.146(6) Uani 0.688(12) 1 d P A 1
F4B F 0.6728(12) 0.475(2) 0.2893(17) 0.126(13) Uani 0.312(12) 1 d P A 2
F5B F 0.6437(8) 0.3820(12) 0.207(3) 0.154(14) Uani 0.312(12) 1 d P A 2
F6B F 0.6870(10) 0.501(4) 0.174(3) 0.30(2) Uani 0.312(12) 1 d P A 2
F7 F 0.1180(6) 0.3443(7) -0.0217(7) 0.128(4) Uani 0.688(12) 1 d P A 1
F8 F 0.0679(4) 0.2517(8) 0.0207(6) 0.109(4) Uani 0.688(12) 1 d P A 1
F8B F 0.0671(11) 0.217(2) 0.011(2) 0.197(17) Uani 0.312(12) 1 d P A 2
F9B F 0.1234(13) 0.3183(18) -0.0654(16) 0.140(11) Uani 0.312(12) 1 d P A 2
F9 F 0.1085(2) 0.2213(5) -0.0938(3) 0.186(3) Uani 1 1 d . A 1
F10 F 0.43182(13) 0.7482(2) 0.0502(2) 0.1094(11) Uani 1 1 d . A 1
F11 F 0.38432(14) 0.63598(19) 0.00030(18) 0.0973(10) Uani 1 1 d . A 1
F12 F 0.3882(5) 0.7481(11) -0.0734(7) 0.090(3) Uani 0.688(12) 1 d P A 1
F12B F 0.3916(12) 0.767(3) -0.0638(19) 0.134(13) Uani 0.312(12) 1 d P A 2
H1N H -0.122(2) 0.341(3) 0.322(3) 0.085(15) Uiso 1 1 d . . .
H3N H 0.626(2) 0.641(3) 0.332(3) 0.079(14) Uiso 1 1 d . . .
H5N H 0.125(2) 0.327(3) 0.152(3) 0.078(14) Uiso 1 1 d . . .
H7N H 0.370(2) 0.644(3) 0.173(3) 0.099(17) Uiso 1 1 d . . .
N1 N -0.08593(16) 0.3301(2) 0.2888(2) 0.0557(9) Uani 1 1 d . . .
N2 N 0.04586(13) 0.40309(18) 0.16976(18) 0.0427(7) Uani 1 1 d . . .
N3 N 0.58935(17) 0.6421(2) 0.2992(2) 0.0567(9) Uani 1 1 d . . .
N4 N 0.45355(13) 0.57300(19) 0.17924(18) 0.0430(7) Uani 1 1 d . . .
N5 N 0.16142(16) 0.2954(2) 0.1578(2) 0.0494(8) Uani 1 1 d . . .
N6 N 0.29255(14) 0.16038(19) 0.10132(19) 0.0460(8) Uani 1 1 d . . .
N7 N 0.33117(16) 0.6725(2) 0.1764(2) 0.0529(9) Uani 1 1 d . . .
N8 N 0.19930(14) 0.8058(2) 0.1100(2) 0.0499(8) Uani 1 1 d . . .

loop_
_atom_site_aniso_label
_atom_site_aniso_U_11
_atom_site_aniso_U_22
_atom_site_aniso_U_33
_atom_site_aniso_U_23
_atom_site_aniso_U_13
_atom_site_aniso_U_12
C1 0.064(3) 0.056(3) 0.088(4) 0.022(2) 0.019(3) 0.003(2)
C2 0.057(3) 0.052(2) 0.081(3) 0.019(2) 0.023(2) 0.018(2)
C3 0.0366(19) 0.044(2) 0.047(2) 0.0023(18) 0.0052(17) 0.0065(16)
C4 0.0361(19) 0.045(2) 0.047(2) -0.0004(19) 0.0079(17) -0.0038(17)
C5 0.043(2) 0.042(2) 0.071(3) -0.006(2) 0.011(2) 0.0035(18)
C6 0.069(4) 0.062(3) 0.138(6) 0.028(4) 0.048(4) 0.033(3)
C7 0.046(2) 0.0392(19) 0.064(3) -0.003(2) 0.008(2) 0.0072(17)
C8 0.0356(19) 0.0370(19) 0.049(2) -0.0063(17) 0.0002(17) 0.0010(16)
C9 0.041(2) 0.0377(19) 0.051(2) -0.0080(18) 0.0025(18) 0.0004(16)
C10 0.050(2) 0.050(2) 0.063(3) 0.001(2) -0.002(2) -0.0045(19)
C11 0.078(3) 0.057(3) 0.061(3) 0.009(2) -0.004(2) -0.019(2)
C12 0.078(4) 0.072(3) 0.086(4) 0.006(3) 0.020(3) -0.030(3)
C13 0.050(3) 0.072(3) 0.115(4) 0.016(3) 0.018(3) -0.008(2)
C14 0.042(2) 0.055(2) 0.085(3) 0.009(2) 0.006(2) -0.0007(19)
C15 0.060(3) 0.056(3) 0.079(3) -0.023(2) -0.010(2) 0.002(2)
C16 0.054(3) 0.056(3) 0.083(3) -0.020(2) -0.008(2) 0.013(2)
C17 0.0359(19) 0.050(2) 0.045(2) -0.0025(19) 0.0014(17) 0.0028(17)
C18 0.0370(19) 0.050(2) 0.044(2) 0.0019(19) -0.0003(17) 0.0057(17)
C19 0.037(2) 0.061(2) 0.058(3) -0.003(2) -0.0056(19) 0.0111(19)
C20 0.064(3) 0.093(5) 0.105(5) -0.036(4) -0.025(4) 0.037(3)
C21 0.046(2) 0.050(2) 0.054(3) -0.004(2) -0.0020(19) 0.0159(18)
C22 0.0315(18) 0.046(2) 0.045(2) 0.0066(18) 0.0095(16) 0.0039(16)
C23 0.039(2) 0.0382(19) 0.050(2) 0.0020(18) 0.0026(18) -0.0027(16)
C24 0.052(2) 0.059(2) 0.052(3) -0.004(2) 0.005(2) -0.003(2)
C25 0.088(4) 0.072(3) 0.062(3) -0.010(3) 0.003(3) -0.022(3)
C26 0.069(3) 0.071(3) 0.106(4) -0.008(3) -0.021(3) -0.026(3)
C27 0.050(3) 0.065(3) 0.116(5) -0.010(3) 0.000(3) -0.011(2)
C28 0.040(2) 0.053(2) 0.083(3) -0.005(2) 0.004(2) -0.0075(18)
C29 0.068(3) 0.076(3) 0.040(3) -0.013(2) 0.012(2) 0.012(2)
C30 0.055(2) 0.081(3) 0.041(2) -0.010(2) -0.0023(19) 0.020(2)
C31 0.0361(19) 0.047(2) 0.041(2) 0.0009(18) 0.0015(16) 0.0069(17)
C32 0.0348(18) 0.046(2) 0.042(2) 0.0061(18) 0.0078(16) 0.0040(16)
C33 0.048(2) 0.061(2) 0.044(2) 0.000(2) -0.0095(19) 0.0155(19)
C34 0.065(3) 0.117(5) 0.053(3) -0.017(4) -0.016(3) 0.032(4)
C35 0.055(2) 0.078(3) 0.044(3) -0.012(2) -0.010(2) 0.018(2)
C36 0.042(2) 0.055(2) 0.045(3) -0.003(2) -0.0062(18) 0.0083(18)
C37 0.058(3) 0.072(3) 0.055(3) -0.019(2) -0.002(2) 0.020(2)
C38 0.072(3) 0.079(3) 0.085(4) -0.023(3) -0.002(3) 0.026(3)
C39 0.085(4) 0.120(5) 0.133(6) -0.060(5) -0.002(4) 0.054(4)
C40 0.109(5) 0.202(9) 0.138(7) -0.089(7) 0.019(5) 0.064(5)
C41 0.137(6) 0.235(9) 0.079(5) -0.030(5) 0.031(4) 0.076(7)
C42 0.102(4) 0.161(6) 0.054(3) -0.016(4) 0.015(3) 0.053(4)
C43 0.066(3) 0.093(3) 0.039(3) 0.009(2) 0.004(2) 0.018(3)
C44 0.053(2) 0.095(3) 0.050(3) 0.007(2) 0.016(2) 0.028(2)
C45 0.042(2) 0.059(2) 0.035(2) -0.0012(19) 0.0034(17) 0.0123(18)
C46 0.0372(19) 0.050(2) 0.043(2) -0.0055(19) -0.0014(17) 0.0087(17)
C47 0.041(2) 0.055(2) 0.048(2) 0.002(2) 0.0149(18) 0.0064(18)
C48 0.063(3) 0.080(3) 0.067(4) 0.005(3) 0.023(3) 0.016(3)
C49 0.054(2) 0.066(3) 0.045(2) 0.009(2) 0.0103(19) 0.003(2)
C50 0.047(2) 0.050(2) 0.047(2) 0.002(2) -0.0021(19) 0.0060(18)
C51 0.055(3) 0.053(2) 0.061(3) 0.004(2) -0.004(2) 0.007(2)
C52 0.081(3) 0.078(3) 0.077(4) 0.025(3) -0.009(3) 0.003(3)
C53 0.122(5) 0.088(4) 0.108(5) 0.041(4) -0.028(4) -0.005(4)
C54 0.108(5) 0.103(5) 0.134(6) 0.032(4) -0.052(5) 0.001(4)
C55 0.079(4) 0.106(4) 0.130(5) 0.014(4) -0.032(4) 0.015(3)
C56 0.066(3) 0.080(3) 0.082(4) 0.015(3) -0.012(3) 0.016(3)
F1 0.198(11) 0.257(14) 0.151(7) 0.004(8) 0.113(7) 0.109(11)
F2 0.058(4) 0.096(4) 0.341(17) 0.097(8) 0.103(7) 0.029(4)
F1B 0.095(10) 0.055(8) 0.28(3) -0.096(13) 0.106(15) -0.012(8)
F3B 0.029(6) 0.15(2) 0.27(3) -0.043(16) -0.030(11) 0.024(9)
F3 0.156(6) 0.175(6) 0.348(9) 0.133(6) 0.152(6) 0.117(5)
F4 0.043(3) 0.133(8) 0.242(17) -0.083(9) -0.040(6) 0.024(5)
F5 0.141(7) 0.124(7) 0.201(10) 0.036(7) -0.065(6) 0.057(6)
F6 0.046(5) 0.220(12) 0.170(10) -0.128(10) -0.020(5) 0.047(6)
F4B 0.087(17) 0.16(3) 0.129(17) -0.072(19) -0.084(16) 0.062(16)
F5B 0.034(8) 0.100(11) 0.33(4) -0.099(16) -0.051(13) 0.047(7)
F6B 0.056(11) 0.62(7) 0.23(3) 0.21(4) 0.063(17) 0.07(2)
F7 0.123(5) 0.108(5) 0.149(9) -0.004(5) -0.059(6) 0.061(4)
F8 0.052(5) 0.172(9) 0.104(5) -0.005(6) -0.005(4) 0.047(6)
F8B 0.054(12) 0.24(3) 0.29(4) 0.15(2) -0.063(15) -0.071(15)
F9B 0.139(14) 0.14(2) 0.13(2) 0.094(18) -0.057(16) -0.003(15)
F9 0.132(4) 0.321(7) 0.104(3) -0.091(4) -0.076(3) 0.129(4)
F10 0.0458(16) 0.158(3) 0.125(3) -0.012(2) 0.0120(17) 0.0066(18)
F11 0.102(2) 0.082(2) 0.110(2) 0.0002(18) 0.0522(18) 0.0327(16)
F12 0.095(5) 0.118(6) 0.059(4) 0.026(4) 0.032(4) 0.040(4)
F12B 0.119(15) 0.14(2) 0.15(2) 0.032(14) 0.129(16) 0.019(11)
N1 0.0438(19) 0.058(2) 0.066(2) 0.0040(19) 0.0169(18) 0.0021(17)
N2 0.0337(15) 0.0436(17) 0.051(2) 0.0013(15) 0.0043(14) 0.0075(14)
N3 0.0437(19) 0.063(2) 0.063(2) -0.0162(19) -0.0107(18) -0.0025(17)
N4 0.0350(16) 0.0450(17) 0.049(2) -0.0004(15) 0.0004(14) 0.0068(14)
N5 0.0415(18) 0.060(2) 0.047(2) -0.0014(17) 0.0075(16) 0.0140(17)
N6 0.0403(17) 0.0540(19) 0.044(2) 0.0005(16) -0.0013(15) 0.0085(14)
N7 0.0457(19) 0.064(2) 0.050(2) 0.0002(18) 0.0060(17) 0.0175(17)
N8 0.0439(18) 0.059(2) 0.047(2) 0.0008(17) 0.0026(15) 0.0121(15)

loop_
_atom_type_symbol
_atom_type_description
_atom_type_scat_dispersion_real
_atom_type_scat_dispersion_imag
_atom_type_scat_source
C C 0.0033 0.0016 'International Tables Vol C Tables 4.2.6.8 and 6.1.1.4'
H H 0.0000 0.0000 'International Tables Vol C Tables 4.2.6.8 and 6.1.1.4'
N N 0.0061 0.0033 'International Tables Vol C Tables 4.2.6.8 and 6.1.1.4'
F F 0.0171 0.0103 'International Tables Vol C Tables 4.2.6.8 and 6.1.1.4'

loop_
_geom_angle_atom_site_label_1
_geom_angle_atom_site_label_2
_geom_angle_atom_site_label_3
_geom_angle
C2 C1 N1 111.3(4)
C2 C1 H1 124.4
N1 C1 H1 124.4
C1 C2 C3 106.6(3)
C1 C2 H2 126.7
C3 C2 H2 126.7
N2 C3 C4 123.1(3)
N2 C3 C2 130.3(3)
C4 C3 C2 106.6(3)
N1 C4 C5 133.0(3)
N1 C4 C3 107.9(3)
C5 C4 C3 119.1(3)
C7 C5 C4 116.9(3)
C7 C5 C6 122.0(4)
C4 C5 C6 121.1(4)
F2 C6 F3 114.9(7)
F2 C6 F1B 124.4(12)
F3 C6 F1B 69.8(13)
F2 C6 F3B 48.4(12)
F3 C6 F3B 76.9(13)
F1B C6 F3B 135.7(13)
F2 C6 F1 80.7(11)
F3 C6 F1 117.0(9)
F1B C6 F1 54.2(11)
F3B C6 F1 125.0(16)
F2 C6 C5 115.7(6)
F3 C6 C5 114.2(5)
F1B C6 C5 109.9(7)
F3B C6 C5 110.0(10)
F1 C6 C5 110.3(6)
C5 C7 C8 121.7(3)
C5 C7 H7 119.1
C8 C7 H7 119.1
N2 C8 C7 121.5(3)
N2 C8 C9 117.4(3)
C7 C8 C9 121.1(3)
C14 C9 C10 117.9(4)
C14 C9 C8 121.9(4)
C10 C9 C8 120.2(3)
C11 C10 C9 120.7(4)
C11 C10 H10 119.7
C9 C10 H10 119.7
C10 C11 C12 121.0(4)
C10 C11 H11 119.5
C12 C11 H11 119.5
C11 C12 C13 118.6(4)
C11 C12 H12 120.7
C13 C12 H12 120.7
C12 C13 C14 121.3(4)
C12 C13 H13 119.3
C14 C13 H13 119.3
C13 C14 C9 120.5(4)
C13 C14 H14 119.7
C9 C14 H14 119.7
C16 C15 N3 110.9(4)
C16 C15 H15 124.6
N3 C15 H15 124.6
C15 C16 C17 106.3(4)
C15 C16 H16 126.9
C17 C16 H16 126.9
N4 C17 C18 124.0(3)
N4 C17 C16 129.1(3)
C18 C17 C16 106.9(3)
N3 C18 C19 134.2(3)
N3 C18 C17 107.4(3)
C19 C18 C17 118.3(3)
C21 C19 C18 117.0(3)
C21 C19 C20 120.8(4)
C18 C19 C20 122.2(4)
F4B C20 F6 121.2(13)
F4B C20 F5B 113.1(18)
F6 C20 F5B 46.0(15)
F4B C20 F4 43.9(18)
F6 C20 F4 108.0(10)
F5B C20 F4 137.3(9)
F4B C20 F5 60.8(17)
F6 C20 F5 106.6(9)
F5B C20 F5 65.6(17)
F4 C20 F5 104.6(9)
F4B C20 F6B 99(2)
F6 C20 F6B 55(2)
F5B C20 F6B 101(2)
F4 C20 F6B 61(2)
F5 C20 F6B 144.0(12)
F4B C20 C19 123.1(13)
F6 C20 C19 115.4(6)
F5B C20 C19 109.2(8)
F4 C20 C19 113.2(7)
F5 C20 C19 108.1(6)
F6B C20 C19 107.9(11)
C19 C21 C22 122.2(3)
C19 C21 H21 118.9
C22 C21 H21 118.9
N4 C22 C21 121.5(3)
N4 C22 C23 117.5(3)
C21 C22 C23 121.0(3)
C28 C23 C24 118.1(4)
C28 C23 C22 121.3(3)
C24 C23 C22 120.6(3)
C25 C24 C23 121.2(4)
C25 C24 H24 119.4
C23 C24 H24 119.4
C26 C25 C24 119.7(5)
C26 C25 H25 120.2
C24 C25 H25 120.2
C27 C26 C25 120.4(4)
C27 C26 H26 119.8
C25 C26 H26 119.8
C26 C27 C28 119.7(4)
C26 C27 H27 120.1
C28 C27 H27 120.1
C23 C28 C27 120.9(4)
C23 C28 H28 119.6
C27 C28 H28 119.6
C30 C29 N5 112.4(4)
C30 C29 H29 123.8
N5 C29 H29 123.8
C29 C30 C31 105.6(3)
C29 C30 H30 127.2
C31 C30 H30 127.2
N6 C31 C32 123.3(3)
N6 C31 C30 129.9(3)
C32 C31 C30 106.8(3)
N5 C32 C33 133.2(3)
N5 C32 C31 107.7(3)
C33 C32 C31 119.1(3)
C32 C33 C35 116.6(3)
C32 C33 C34 121.3(4)
C35 C33 C34 122.1(4)
F9B C34 F9 79.4(15)
F9B C34 F8 114.7(17)
F9 C34 F8 111.7(7)
F9B C34 F8B 131(2)
F9 C34 F8B 94.9(17)
F8 C34 F8B 24.6(18)
F9B C34 F7 36.4(14)
F9 C34 F7 114.0(8)
F8 C34 F7 90.7(9)
F8B C34 F7 114.4(18)
F9B C34 C33 116.7(12)
F9 C34 C33 114.7(4)
F8 C34 C33 114.7(7)
F8B C34 C33 109.7(15)
F7 C34 C33 108.7(7)
C33 C35 C36 121.8(4)
C33 C35 H35 119.1
C36 C35 H35 119.1
N6 C36 C35 121.7(3)
N6 C36 C37 117.2(3)
C35 C36 C37 121.1(4)
C42 C37 C38 117.5(4)
C42 C37 C36 121.6(4)
C38 C37 C36 121.0(4)
C39 C38 C37 121.5(5)
C39 C38 H38 119.3
C37 C38 H38 119.3
C40 C39 C38 119.1(6)
C40 C39 H39 120.5
C38 C39 H39 120.5
C41 C40 C39 120.2(6)
C41 C40 H40 119.9
C39 C40 H40 119.9
C40 C41 C42 119.9(7)
C40 C41 H41 120.1
C42 C41 H41 120.1
C41 C42 C37 121.8(6)
C41 C42 H42 119.1
C37 C42 H42 119.1
C44 C43 N7 111.0(4)
C44 C43 H43 124.5
N7 C43 H43 124.5
C43 C44 C45 106.8(3)
C43 C44 H44 126.6
C45 C44 H44 126.6
N8 C45 C44 130.6(3)
N8 C45 C46 122.9(3)
C44 C45 C46 106.6(3)
N7 C46 C47 132.6(3)
N7 C46 C45 107.9(3)
C47 C46 C45 119.5(3)
C46 C47 C49 117.2(3)
C46 C47 C48 121.1(4)
C49 C47 C48 121.7(4)
F12B C48 F12 15(3)
F12B C48 F10 100.1(16)
F12 C48 F10 110.0(7)
F12B C48 F11 117.2(18)
F12 C48 F11 103.2(9)
F10 C48 F11 105.3(4)
F12B C48 C47 110.5(13)
F12 C48 C47 114.6(6)
F10 C48 C47 111.5(4)
F11 C48 C47 111.6(4)
C47 C49 C50 121.2(4)
C47 C49 H49 119.4
C50 C49 H49 119.4
N8 C50 C49 121.3(3)
N8 C50 C51 119.0(3)
C49 C50 C51 119.5(4)
C52 C51 C56 117.6(4)
C52 C51 C50 121.5(4)
C56 C51 C50 120.7(4)
C53 C52 C51 120.4(5)
C53 C52 H52 119.8
C51 C52 H52 119.8
C54 C53 C52 121.7(6)
C54 C53 H53 119.1
C52 C53 H53 119.1
C53 C54 C55 119.9(6)
C53 C54 H54 120.1
C55 C54 H54 120.1
C54 C55 C56 119.3(6)
C54 C55 H55 120.3
C56 C55 H55 120.3
C51 C56 C55 121.0(5)
C51 C56 H56 119.5
C55 C56 H56 119.5
C4 N1 C1 107.7(3)
C4 N1 H1N 124(3)
C1 N1 H1N 127(3)
C8 N2 C3 117.5(3)
C18 N3 C15 108.5(3)
C18 N3 H3N 134(3)
C15 N3 H3N 116(3)
C17 N4 C22 117.0(3)
C29 N5 C32 107.5(3)
C29 N5 H5N 123(3)
C32 N5 H5N 130(3)
C36 N6 C31 117.4(3)
C46 N7 C43 107.8(3)
C46 N7 H7N 128(3)
C43 N7 H7N 124(3)
C50 N8 C45 118.0(3)

loop_
_geom_bond_atom_site_label_1
_geom_bond_atom_site_label_2
_geom_bond_distance
C1 C2 1.342(5)
C1 N1 1.367(5)
C1 H1 0.9300
C2 C3 1.417(5)
C2 H2 0.9300
C3 N2 1.350(4)
C3 C4 1.411(5)
C4 N1 1.363(5)
C4 C5 1.393(5)
C5 C7 1.373(5)
C5 C6 1.490(6)
C6 F2 1.235(9)
C6 F3 1.249(7)
C6 F1B 1.287(15)
C6 F3B 1.316(16)
C6 F1 1.315(10)
C7 C8 1.403(5)
C7 H7 0.9300
C8 N2 1.344(4)
C8 C9 1.478(5)
C9 C14 1.384(5)
C9 C10 1.399(5)
C10 C11 1.373(6)
C10 H10 0.9300
C11 C12 1.373(6)
C11 H11 0.9300
C12 C13 1.374(6)
C12 H12 0.9300
C13 C14 1.376(6)
C13 H13 0.9300
C14 H14 0.9300
C15 C16 1.352(5)
C15 N3 1.367(5)
C15 H15 0.9300
C16 C17 1.425(5)
C16 H16 0.9300
C17 N4 1.343(4)
C17 C18 1.416(5)
C18 N3 1.362(5)
C18 C19 1.386(5)
C19 C21 1.372(5)
C19 C20 1.494(6)
C20 F4B 1.126(18)
C20 F6 1.269(10)
C20 F5B 1.304(18)
C20 F4 1.300(11)
C20 F5 1.378(10)
C20 F6B 1.40(2)
C21 C22 1.393(5)
C21 H21 0.9300
C22 N4 1.342(4)
C22 C23 1.486(5)
C23 C28 1.384(5)
C23 C24 1.386(5)
C24 C25 1.377(6)
C24 H24 0.9300
C25 C26 1.373(6)
C25 H25 0.9300
C26 C27 1.371(7)
C26 H26 0.9300
C27 C28 1.384(6)
C27 H27 0.9300
C28 H28 0.9300
C29 C30 1.337(5)
C29 N5 1.355(5)
C29 H29 0.9300
C30 C31 1.424(5)
C30 H30 0.9300
C31 N6 1.343(4)
C31 C32 1.411(5)
C32 N5 1.362(4)
C32 C33 1.380(5)
C33 C35 1.384(5)
C33 C34 1.490(6)
C34 F9B 1.20(2)
C34 F9 1.262(6)
C34 F8 1.269(10)
C34 F8B 1.33(3)
C34 F7 1.372(13)
C35 C36 1.390(5)
C35 H35 0.9300
C36 N6 1.336(4)
C36 C37 1.471(5)
C37 C42 1.370(6)
C37 C38 1.381(6)
C38 C39 1.382(7)
C38 H38 0.9300
C39 C40 1.369(10)
C39 H39 0.9300
C40 C41 1.365(10)
C40 H40 0.9300
C41 C42 1.368(8)
C41 H41 0.9300
C42 H42 0.9300
C43 C44 1.352(5)
C43 N7 1.372(5)
C43 H43 0.9300
C44 C45 1.415(5)
C44 H44 0.9300
C45 N8 1.345(4)
C45 C46 1.421(5)
C46 N7 1.365(5)
C46 C47 1.372(5)
C47 C49 1.382(5)
C47 C48 1.491(5)
C48 F12B 1.31(3)
C48 F12 1.324(11)
C48 F10 1.332(6)
C48 F11 1.333(5)
C49 C50 1.416(5)
C49 H49 0.9300
C50 N8 1.335(5)
C50 C51 1.469(5)
C51 C52 1.389(6)
C51 C56 1.393(6)
C52 C53 1.388(7)
C52 H52 0.9300
C53 C54 1.341(8)
C53 H53 0.9300
C54 C55 1.383(8)
C54 H54 0.9300
C55 C56 1.403(7)
C55 H55 0.9300
C56 H56 0.9300
N1 H1N 0.94(4)
N3 H3N 0.92(4)
N5 H5N 0.90(4)
N7 H7N 0.92(5)

loop_
_geom_torsion_atom_site_label_1
_geom_torsion_atom_site_label_2
_geom_torsion_atom_site_label_3
_geom_torsion_atom_site_label_4
_geom_torsion
N1 C1 C2 C3 -0.1(5)
C1 C2 C3 N2 -178.9(4)
C1 C2 C3 C4 -0.2(5)
N2 C3 C4 N1 179.2(3)
C2 C3 C4 N1 0.4(4)
N2 C3 C4 C5 -0.3(6)
C2 C3 C4 C5 -179.1(4)
N1 C4 C5 C7 -177.3(4)
C3 C4 C5 C7 2.0(6)
N1 C4 C5 C6 2.0(8)
C3 C4 C5 C6 -178.7(5)
C7 C5 C6 F2 153.7(11)
C4 C5 C6 F2 -25.6(13)
C7 C5 C6 F3 17.0(12)
C4 C5 C6 F3 -162.2(9)
C7 C5 C6 F1B -59.1(19)
C4 C5 C6 F1B 121.7(18)
C7 C5 C6 F3B 101.2(18)
C4 C5 C6 F3B -78.0(18)
C7 C5 C6 F1 -117.1(12)
C4 C5 C6 F1 63.7(13)
C4 C5 C7 C8 -1.7(6)
C6 C5 C7 C8 179.0(5)
C5 C7 C8 N2 -0.4(6)
C5 C7 C8 C9 178.8(4)
N2 C8 C9 C14 -37.4(5)
C7 C8 C9 C14 143.3(4)
N2 C8 C9 C10 141.6(3)
C7 C8 C9 C10 -37.7(5)
C14 C9 C10 C11 1.9(6)
C8 C9 C10 C11 -177.2(4)
C9 C10 C11 C12 -0.5(6)
C10 C11 C12 C13 -0.6(7)
C11 C12 C13 C14 0.3(7)
C12 C13 C14 C9 1.1(7)
C10 C9 C14 C13 -2.2(6)
C8 C9 C14 C13 176.9(4)
N3 C15 C16 C17 0.5(5)
C15 C16 C17 N4 178.7(4)
C15 C16 C17 C18 -1.0(5)
N4 C17 C18 N3 -178.6(3)
C16 C17 C18 N3 1.1(4)
N4 C17 C18 C19 0.4(6)
C16 C17 C18 C19 -179.9(4)
N3 C18 C19 C21 178.5(4)
C17 C18 C19 C21 -0.1(6)
N3 C18 C19 C20 -2.0(8)
C17 C18 C19 C20 179.4(5)
C21 C19 C20 F4B -150(3)
C18 C19 C20 F4B 30(3)
C21 C19 C20 F6 35.6(13)
C18 C19 C20 F6 -143.8(10)
C21 C19 C20 F5B -14(2)
C18 C19 C20 F5B 167(2)
C21 C19 C20 F4 160.9(11)
C18 C19 C20 F4 -18.6(13)
C21 C19 C20 F5 -83.6(10)
C18 C19 C20 F5 96.9(10)
C21 C19 C20 F6B 95(3)
C18 C19 C20 F6B -84(3)
C18 C19 C21 C22 -0.3(6)
C20 C19 C21 C22 -179.8(5)
C19 C21 C22 N4 0.5(6)
C19 C21 C22 C23 179.5(4)
N4 C22 C23 C28 -38.0(5)
C21 C22 C23 C28 143.1(4)
N4 C22 C23 C24 143.4(3)
C21 C22 C23 C24 -35.5(5)
C28 C23 C24 C25 1.1(6)
C22 C23 C24 C25 179.8(4)
C23 C24 C25 C26 -0.2(7)
C24 C25 C26 C27 -0.8(7)
C25 C26 C27 C28 0.8(7)
C24 C23 C28 C27 -1.1(6)
C22 C23 C28 C27 -179.7(4)
C26 C27 C28 C23 0.2(7)
N5 C29 C30 C31 -0.5(5)
C29 C30 C31 N6 178.3(4)
C29 C30 C31 C32 0.0(4)
N6 C31 C32 N5 -177.9(3)
C30 C31 C32 N5 0.5(4)
N6 C31 C32 C33 1.4(5)
C30 C31 C32 C33 179.8(3)
N5 C32 C33 C35 177.9(4)
C31 C32 C33 C35 -1.2(6)
N5 C32 C33 C34 -2.6(7)
C31 C32 C33 C34 178.3(4)
C32 C33 C34 F9B 97.6(19)
C35 C33 C34 F9B -82.9(19)
C32 C33 C34 F9 -172.1(7)
C35 C33 C34 F9 7.4(10)
C32 C33 C34 F8 -40.8(9)
C35 C33 C34 F8 138.7(7)
C32 C33 C34 F8B -67(2)
C35 C33 C34 F8B 112.7(19)
C32 C33 C34 F7 58.9(9)
C35 C33 C34 F7 -121.6(7)
C32 C33 C35 C36 -0.7(6)
C34 C33 C35 C36 179.7(5)
C33 C35 C36 N6 2.8(7)
C33 C35 C36 C37 -175.5(4)
N6 C36 C37 C42 -140.1(5)
C35 C36 C37 C42 38.3(7)
N6 C36 C37 C38 39.1(6)
C35 C36 C37 C38 -142.5(4)
C42 C37 C38 C39 1.6(8)
C36 C37 C38 C39 -177.7(5)
C37 C38 C39 C40 0.1(9)
C38 C39 C40 C41 -1.7(12)
C39 C40 C41 C42 1.6(13)
C40 C41 C42 C37 0.2(12)
C38 C37 C42 C41 -1.7(9)
C36 C37 C42 C41 177.5(6)
N7 C43 C44 C45 0.5(5)
C43 C44 C45 N8 178.2(4)
C43 C44 C45 C46 -0.8(5)
N8 C45 C46 N7 -178.3(3)
C44 C45 C46 N7 0.8(4)
N8 C45 C46 C47 0.0(6)
C44 C45 C46 C47 179.1(4)
N7 C46 C47 C49 177.1(4)
C45 C46 C47 C49 -0.6(5)
N7 C46 C47 C48 -1.0(7)
C45 C46 C47 C48 -178.7(4)
C46 C47 C48 F12B -170(2)
C49 C47 C48 F12B 12(2)
C46 C47 C48 F12 174.8(9)
C49 C47 C48 F12 -3.3(11)
C46 C47 C48 F10 -59.5(6)
C49 C47 C48 F10 122.5(5)
C46 C47 C48 F11 57.9(6)
C49 C47 C48 F11 -120.1(5)
C46 C47 C49 C50 0.7(6)
C48 C47 C49 C50 178.8(4)
C47 C49 C50 N8 -0.1(6)
C47 C49 C50 C51 -175.7(4)
N8 C50 C51 C52 155.0(4)
C49 C50 C51 C52 -29.3(6)
N8 C50 C51 C56 -29.0(6)
C49 C50 C51 C56 146.7(4)
C56 C51 C52 C53 0.8(7)
C50 C51 C52 C53 177.0(5)
C51 C52 C53 C54 1.0(9)
C52 C53 C54 C55 -2.3(10)
C53 C54 C55 C56 1.9(10)
C52 C51 C56 C55 -1.2(7)
C50 C51 C56 C55 -177.4(4)
C54 C55 C56 C51 -0.1(8)
C5 C4 N1 C1 178.9(4)
C3 C4 N1 C1 -0.5(5)
C2 C1 N1 C4 0.3(5)
C7 C8 N2 C3 2.2(5)
C9 C8 N2 C3 -177.1(3)
C4 C3 N2 C8 -1.8(5)
C2 C3 N2 C8 176.6(4)
C19 C18 N3 C15 -179.6(4)
C17 C18 N3 C15 -0.8(4)
C16 C15 N3 C18 0.2(5)
C18 C17 N4 C22 -0.2(5)
C16 C17 N4 C22 -179.9(4)
C21 C22 N4 C17 -0.2(5)
C23 C22 N4 C17 -179.2(3)
C30 C29 N5 C32 0.8(5)
C33 C32 N5 C29 -180.0(4)
C31 C32 N5 C29 -0.8(4)
C35 C36 N6 C31 -2.6(6)
C37 C36 N6 C31 175.7(4)
C32 C31 N6 C36 0.6(5)
C30 C31 N6 C36 -177.5(4)
C47 C46 N7 C43 -178.4(4)
C45 C46 N7 C43 -0.5(4)
C44 C43 N7 C46 0.0(5)
C49 C50 N8 C45 -0.5(5)
C51 C50 N8 C45 175.1(3)
C44 C45 N8 C50 -178.3(4)
C46 C45 N8 C50 0.6(6)
